data_7224975
loop_
_publ_author_name
'Phukan, Nithi'
'Baruah, Jubaraj B.'

_publ_section_title
;
 Imine-tautomers of aminothiazole derivatives: intriguing aspects of
 chemical reactivities
;
_journal_issue 21
_journal_name_full CrystEngComm
_journal_page_first 3877
_journal_paper_doi 10.1039/C6CE00676K
_journal_volume 18
_journal_year 2016
_chemical_formula_sum 'C23 H25 N7 O5 S'
_chemical_formula_weight 511.56
_chemical_name_systematic
; 
 ? 
;
_space_group_IT_number 2
_symmetry_cell_setting triclinic
_symmetry_space_group_name_Hall '-P 1'
_symmetry_space_group_name_H-M 'P -1'
_atom_sites_solution_hydrogens geom
_atom_sites_solution_primary direct
_atom_sites_solution_secondary difmap
_audit_creation_method SHELXL-97
_audit_update_record
;
2016-01-04 deposited with the CCDC.
2016-04-20 downloaded from the CCDC.
;
_cell_angle_alpha 86.117(6)
_cell_angle_beta 85.722(6)
_cell_angle_gamma 68.541(5)
_cell_formula_units_Z 2
_cell_length_a 8.4079(8)
_cell_length_b 10.8878(11)
_cell_length_c 13.9669(14)
_cell_measurement_reflns_used 920
_cell_measurement_temperature 296(2)
_cell_measurement_theta_max 17.76
_cell_measurement_theta_min 2.44
_cell_volume 1185.5(2)
_computing_structure_refinement 'SHELXL-97 (Sheldrick, 1997)'
_computing_structure_solution 'SHELXS-97 (Sheldrick, 1990)'
_diffrn_ambient_temperature 296(2)
_diffrn_measured_fraction_theta_full 0.957
_diffrn_measured_fraction_theta_max 0.957
_diffrn_measurement_device_type 'CCD area detector'
_diffrn_measurement_method 'phi and omega scans'
_diffrn_radiation_monochromator graphite
_diffrn_radiation_source 'fine-focus sealed tube'
_diffrn_radiation_type MoK\a
_diffrn_radiation_wavelength 0.71073
_diffrn_reflns_av_R_equivalents 0.0394
_diffrn_reflns_av_sigmaI/netI 0.1054
_diffrn_reflns_limit_h_max 9
_diffrn_reflns_limit_h_min -9
_diffrn_reflns_limit_k_max 13
_diffrn_reflns_limit_k_min -9
_diffrn_reflns_limit_l_max 11
_diffrn_reflns_limit_l_min -16
_diffrn_reflns_number 6964
_diffrn_reflns_theta_full 25.25
_diffrn_reflns_theta_max 25.25
_diffrn_reflns_theta_min 2.01
_exptl_absorpt_coefficient_mu 0.188
_exptl_absorpt_correction_T_max 0.973
_exptl_absorpt_correction_T_min 0.936
_exptl_absorpt_correction_type multi-scan
_exptl_absorpt_process_details multi-scan
_exptl_crystal_colour red
_exptl_crystal_density_diffrn 1.433
_exptl_crystal_density_method 'not measured'
_exptl_crystal_description needle
_exptl_crystal_F_000 543
_exptl_crystal_size_max 0.32
_exptl_crystal_size_mid 0.24
_exptl_crystal_size_min 0.12
_refine_diff_density_max 0.222
_refine_diff_density_min -0.205
_refine_diff_density_rms 0.046
_refine_ls_extinction_method none
_refine_ls_goodness_of_fit_ref 1.001
_refine_ls_hydrogen_treatment mixed
_refine_ls_matrix_type full
_refine_ls_number_parameters 333
_refine_ls_number_reflns 4100
_refine_ls_number_restraints 0
_refine_ls_restrained_S_all 1.001
_refine_ls_R_factor_all 0.1518
_refine_ls_R_factor_gt 0.0552
_refine_ls_shift/su_max 0.002
_refine_ls_shift/su_mean 0.000
_refine_ls_structure_factor_coef Fsqd
_refine_ls_weighting_details 'calc w=1/[\s^2^(Fo^2^)+(0.0000P)^2^+0.4000P] where P=(Fo^2^+2Fc^2^)/3'
_refine_ls_weighting_scheme calc
_refine_ls_wR_factor_gt 0.0654
_refine_ls_wR_factor_ref 0.0818
_reflns_number_gt 1507
_reflns_number_total 4100
_reflns_threshold_expression >2sigma(I)
_cod_data_source_file c6ce00676k2.cif
_cod_data_source_block 10
_cod_depositor_comments
;
The following automatic conversions were performed:

'_symmetry_cell_setting' value 'Triclinic' changed to 'triclinic'
according to
/usr/data/users/saulius/crontab/automatic-downloads/rss-feeds/RSC/lib/dictionaries/cif_core.dic
dictionary named 'cif_core.dic' version 2.4.2 from 2011-04-26.

Automatic conversion script
Id: cif_fix_values 4268 2015-11-12 08:31:59Z antanas 

 Adding full bibliography for 7224966--7224975.cif.
;
_cod_original_sg_symbol_H-M P-1
_cod_database_code 7224975

loop_
_symmetry_equiv_pos_as_xyz
'x, y, z'
'-x, -y, -z'

loop_
_atom_site_label
_atom_site_type_symbol
_atom_site_fract_x
_atom_site_fract_y
_atom_site_fract_z
_atom_site_U_iso_or_equiv
_atom_site_adp_type
_atom_site_occupancy
_atom_site_symmetry_multiplicity
_atom_site_calc_flag
_atom_site_refinement_flags
S1 S 0.19546(14) 1.28439(10) -0.00324(7) 0.0621(4) Uani 1 1 d .
C9 C 0.5064(5) 0.9300(4) -0.2566(3) 0.0490(12) Uani 1 1 d .
C12 C 0.6344(6) 1.0260(4) -0.4195(3) 0.0503(12) Uani 1 1 d .
C14 C 0.4329(5) 1.0625(4) -0.2847(3) 0.0566(12) Uani 1 1 d .
H14 H 0.3411 1.1190 -0.2487 0.068 Uiso 1 1 calc R
C6 C -0.0159(5) 1.3994(4) 0.1572(3) 0.0537(12) Uani 1 1 d .
H6 H -0.0140 1.4828 0.1395 0.064 Uiso 1 1 calc R
C4 C 0.0716(5) 1.1647(4) 0.1297(3) 0.0480(12) Uani 1 1 d .
C3 C -0.0217(5) 1.1478(4) 0.2138(3) 0.0576(13) Uani 1 1 d .
H3 H -0.0229 1.0646 0.2327 0.069 Uiso 1 1 calc R
C10 C 0.6434(5) 0.8472(4) -0.3116(3) 0.0628(13) Uani 1 1 d .
H10 H 0.6927 0.7583 -0.2931 0.075 Uiso 1 1 calc R
C1 C -0.1081(5) 1.3775(5) 0.2391(3) 0.0512(12) Uani 1 1 d .
C11 C 0.7067(5) 0.8959(4) -0.3930(3) 0.0619(13) Uani 1 1 d .
H11 H 0.7982 0.8401 -0.4297 0.074 Uiso 1 1 calc R
C5 C 0.0729(5) 1.2910(4) 0.1036(3) 0.0478(12) Uani 1 1 d .
C2 C -0.1118(5) 1.2552(5) 0.2684(3) 0.0548(12) Uani 1 1 d .
H2 H -0.1741 1.2450 0.3242 0.066 Uiso 1 1 calc R
C13 C 0.4977(5) 1.1098(4) -0.3669(3) 0.0627(13) Uani 1 1 d .
H13 H 0.4488 1.1984 -0.3867 0.075 Uiso 1 1 calc R
C7 C 0.2313(5) 1.1138(4) -0.0067(3) 0.0526(12) Uani 1 1 d .
N2 N 0.3229(4) 1.0550(3) -0.0846(2) 0.0579(11) Uani 1 1 d .
N3 N 0.4453(4) 0.8698(4) -0.1766(3) 0.0547(11) Uani 1 1 d .
N1 N 0.1612(4) 1.0662(3) 0.0674(2) 0.0563(10) Uani 1 1 d .
N4 N 0.7043(5) 1.0793(4) -0.5042(3) 0.0684(12) Uani 1 1 d .
O2 O 0.6448(4) 1.1982(3) -0.5240(2) 0.0957(12) Uani 1 1 d .
O1 O 0.8201(4) 1.0043(3) -0.5525(2) 0.1056(13) Uani 1 1 d .
N7 N 0.3491(4) 0.6283(4) 0.2364(2) 0.0557(10) Uani 1 1 d .
C21 C 0.1485(5) 0.5186(4) 0.3940(3) 0.0715(14) Uani 1 1 d .
H21A H 0.1290 0.4728 0.4531 0.086 Uiso 1 1 calc R
H21B H 0.1096 0.4839 0.3420 0.086 Uiso 1 1 calc R
C22 C 0.3381(5) 0.4878(4) 0.3775(3) 0.0616(13) Uani 1 1 d .
H22A H 0.3708 0.5456 0.4151 0.074 Uiso 1 1 calc R
H22B H 0.3990 0.3976 0.4001 0.074 Uiso 1 1 calc R
C18 C 0.2371(6) 0.7456(4) 0.2876(3) 0.0747(14) Uani 1 1 d .
H18A H 0.2312 0.8242 0.2487 0.090 Uiso 1 1 calc R
H18B H 0.2876 0.7487 0.3472 0.090 Uiso 1 1 calc R
C20 C 0.0403(5) 0.6655(4) 0.4006(3) 0.0788(14) Uani 1 1 d .
H20A H -0.0789 0.6756 0.4124 0.095 Uiso 1 1 calc R
H20B H 0.0740 0.6994 0.4550 0.095 Uiso 1 1 calc R
C19 C 0.0576(6) 0.7475(4) 0.3103(3) 0.0851(16) Uani 1 1 d .
H19A H 0.0218 0.7144 0.2562 0.102 Uiso 1 1 calc R
H19B H -0.0192 0.8381 0.3180 0.102 Uiso 1 1 calc R
C16 C 0.2894(5) 0.6577(4) 0.0622(3) 0.0585(12) Uani 1 1 d .
H16A H 0.1755 0.7169 0.0817 0.070 Uiso 1 1 calc R
H16B H 0.2851 0.5707 0.0559 0.070 Uiso 1 1 calc R
C17 C 0.4124(5) 0.6507(4) 0.1378(3) 0.0592(13) Uani 1 1 d .
H17A H 0.5204 0.5797 0.1237 0.071 Uiso 1 1 calc R
H17B H 0.4338 0.7326 0.1344 0.071 Uiso 1 1 calc R
C15 C 0.3463(5) 0.7072(4) -0.0346(3) 0.0581(12) Uani 1 1 d .
H15A H 0.4677 0.6604 -0.0480 0.070 Uiso 1 1 calc R
H15B H 0.2847 0.6916 -0.0856 0.070 Uiso 1 1 calc R
N5 N -0.2098(5) 1.4928(4) 0.2955(3) 0.0630(12) Uani 1 1 d .
O3 O -0.2351(4) 1.6041(3) 0.2585(2) 0.0828(11) Uani 1 1 d .
O4 O -0.2659(4) 1.4733(3) 0.3763(2) 0.0856(11) Uani 1 1 d .
C8 C 0.3569(5) 0.9274(5) -0.0951(3) 0.0512(12) Uani 1 1 d .
N6 N 0.3104(4) 0.8490(4) -0.0302(3) 0.0555(11) Uani 1 1 d .
O5 O 0.4710(4) 0.4086(3) 0.22539(19) 0.0789(10) Uani 1 1 d .
C23 C 0.3918(5) 0.5039(5) 0.2737(3) 0.0538(13) Uani 1 1 d .
H3A H 0.471(3) 0.786(3) -0.1802(19) 0.022(11) Uiso 1 1 d .
H6A H 0.251(5) 0.892(4) 0.024(3) 0.086(16) Uiso 1 1 d .

loop_
_atom_site_aniso_label
_atom_site_aniso_U_11
_atom_site_aniso_U_22
_atom_site_aniso_U_33
_atom_site_aniso_U_23
_atom_site_aniso_U_13
_atom_site_aniso_U_12
S1 0.0755(9) 0.0519(8) 0.0556(8) -0.0036(6) 0.0171(7) -0.0230(7)
C9 0.054(3) 0.051(3) 0.040(3) 0.001(3) 0.005(2) -0.019(3)
C12 0.065(3) 0.054(3) 0.035(3) 0.001(3) 0.007(2) -0.027(3)
C14 0.060(3) 0.050(3) 0.049(3) 0.000(2) 0.011(2) -0.010(3)
C6 0.062(3) 0.044(3) 0.055(3) -0.001(3) -0.002(3) -0.019(3)
C4 0.056(3) 0.045(3) 0.040(3) -0.002(3) 0.006(2) -0.017(3)
C3 0.073(3) 0.047(3) 0.049(3) 0.000(2) 0.011(3) -0.021(3)
C10 0.072(3) 0.046(3) 0.056(3) -0.002(3) 0.016(3) -0.008(3)
C1 0.054(3) 0.049(3) 0.045(3) -0.015(3) 0.007(2) -0.013(3)
C11 0.072(3) 0.057(3) 0.046(3) -0.006(3) 0.021(3) -0.015(3)
C5 0.055(3) 0.043(3) 0.045(3) -0.006(2) 0.006(2) -0.018(3)
C2 0.063(3) 0.056(3) 0.041(3) -0.001(3) 0.010(2) -0.019(3)
C13 0.073(4) 0.051(3) 0.055(3) -0.002(3) 0.009(3) -0.015(3)
C7 0.061(3) 0.035(3) 0.057(3) -0.006(3) 0.007(3) -0.013(2)
N2 0.072(3) 0.039(2) 0.055(3) -0.011(2) 0.019(2) -0.013(2)
N3 0.074(3) 0.034(3) 0.050(3) -0.003(2) 0.018(2) -0.015(2)
N1 0.069(3) 0.045(2) 0.047(2) -0.005(2) 0.017(2) -0.015(2)
N4 0.089(4) 0.069(3) 0.050(3) -0.008(3) 0.014(2) -0.035(3)
O2 0.129(3) 0.073(2) 0.073(2) 0.013(2) 0.024(2) -0.031(2)
O1 0.134(3) 0.091(3) 0.083(3) -0.020(2) 0.060(2) -0.039(2)
N7 0.073(3) 0.051(3) 0.040(2) -0.005(2) 0.016(2) -0.022(2)
C21 0.079(4) 0.070(4) 0.062(3) 0.000(3) 0.019(3) -0.027(3)
C22 0.064(3) 0.062(3) 0.053(3) 0.004(2) 0.011(3) -0.021(3)
C18 0.104(4) 0.048(3) 0.071(3) -0.007(3) 0.015(3) -0.029(3)
C20 0.076(4) 0.078(4) 0.073(4) -0.008(3) 0.028(3) -0.023(3)
C19 0.084(4) 0.061(3) 0.091(4) -0.006(3) 0.028(3) -0.011(3)
C16 0.064(3) 0.052(3) 0.060(3) -0.007(2) 0.003(3) -0.022(2)
C17 0.070(3) 0.061(3) 0.046(3) 0.002(2) 0.014(3) -0.027(3)
C15 0.068(3) 0.050(3) 0.049(3) -0.003(2) 0.008(2) -0.014(3)
N5 0.058(3) 0.072(3) 0.056(3) -0.016(3) 0.004(2) -0.021(3)
O3 0.094(3) 0.060(2) 0.082(3) -0.0153(19) 0.0116(19) -0.015(2)
O4 0.094(3) 0.102(3) 0.058(2) -0.027(2) 0.0266(19) -0.034(2)
C8 0.057(3) 0.055(4) 0.035(3) -0.005(3) 0.011(2) -0.014(3)
N6 0.072(3) 0.043(3) 0.042(3) -0.004(2) 0.020(2) -0.015(2)
O5 0.101(2) 0.052(2) 0.064(2) -0.0143(17) 0.0320(18) -0.0095(18)
C23 0.061(3) 0.055(4) 0.043(3) 0.007(3) 0.011(3) -0.022(3)

loop_
_atom_type_symbol
_atom_type_description
_atom_type_scat_dispersion_real
_atom_type_scat_dispersion_imag
_atom_type_scat_source
C C 0.0033 0.0016 'International Tables Vol C Tables 4.2.6.8 and 6.1.1.4'
N N 0.0061 0.0033 'International Tables Vol C Tables 4.2.6.8 and 6.1.1.4'
S S 0.1246 0.1234 'International Tables Vol C Tables 4.2.6.8 and 6.1.1.4'
O O 0.0106 0.0060 'International Tables Vol C Tables 4.2.6.8 and 6.1.1.4'
H H 0.0000 0.0000 'International Tables Vol C Tables 4.2.6.8 and 6.1.1.4'

loop_
_geom_angle_atom_site_label_1
_geom_angle_atom_site_label_2
_geom_angle_atom_site_label_3
_geom_angle
C5 S1 C7 89.2(2)
C14 C9 C10 119.5(4)
C14 C9 N3 124.1(4)
C10 C9 N3 116.4(4)
C11 C12 C13 121.2(4)
C11 C12 N4 119.9(4)
C13 C12 N4 118.9(4)
C13 C14 C9 119.3(4)
C5 C6 C1 116.5(4)
N1 C4 C3 125.1(4)
N1 C4 C5 116.0(4)
C3 C4 C5 118.9(4)
C2 C3 C4 119.8(4)
C11 C10 C9 120.5(4)
C2 C1 C6 123.4(4)
C2 C1 N5 119.0(4)
C6 C1 N5 117.6(4)
C12 C11 C10 119.5(4)
C6 C5 C4 122.3(4)
C6 C5 S1 128.4(4)
C4 C5 S1 109.4(3)
C1 C2 C3 119.2(4)
C12 C13 C14 120.0(4)
N1 C7 N2 130.7(4)
N1 C7 S1 114.6(3)
N2 C7 S1 114.7(3)
C8 N2 C7 119.9(4)
C8 N3 C9 128.2(4)
C7 N1 C4 110.8(4)
O1 N4 O2 122.0(4)
O1 N4 C12 118.7(4)
O2 N4 C12 119.3(4)
C23 N7 C18 123.6(3)
C23 N7 C17 119.3(3)
C18 N7 C17 117.1(3)
C22 C21 C20 114.8(3)
C23 C22 C21 113.2(3)
N7 C18 C19 113.4(3)
C19 C20 C21 113.3(3)
C18 C19 C20 113.8(4)
C17 C16 C15 110.4(3)
N7 C17 C16 113.4(3)
N6 C15 C16 108.4(3)
O4 N5 O3 123.4(4)
O4 N5 C1 118.4(4)
O3 N5 C1 118.2(4)
N2 C8 N6 124.2(4)
N2 C8 N3 119.2(4)
N6 C8 N3 116.6(4)
C8 N6 C15 127.8(4)
O5 C23 N7 121.4(4)
O5 C23 C22 121.7(4)
N7 C23 C22 116.9(4)

loop_
_geom_bond_atom_site_label_1
_geom_bond_atom_site_label_2
_geom_bond_distance
S1 C5 1.739(4)
S1 C7 1.772(4)
C9 C14 1.388(4)
C9 C10 1.389(4)
C9 N3 1.415(4)
C12 C11 1.359(4)
C12 C13 1.375(4)
C12 N4 1.461(5)
C14 C13 1.383(4)
C6 C5 1.379(4)
C6 C1 1.390(4)
C4 N1 1.383(4)
C4 C3 1.402(4)
C4 C5 1.402(4)
C3 C2 1.382(4)
C10 C11 1.376(4)
C1 C2 1.377(4)
C1 N5 1.475(5)
C7 N1 1.322(4)
C7 N2 1.340(4)
N2 C8 1.328(4)
N3 C8 1.369(4)
N4 O1 1.211(4)
N4 O2 1.225(4)
N7 C23 1.346(4)
N7 C18 1.475(4)
N7 C17 1.476(4)
C21 C22 1.507(4)
C21 C20 1.529(4)
C22 C23 1.503(4)
C18 C19 1.512(5)
C20 C19 1.525(4)
C16 C17 1.511(4)
C16 C15 1.531(4)
C15 N6 1.466(4)
N5 O4 1.226(4)
N5 O3 1.234(4)
C8 N6 1.337(4)
O5 C23 1.224(4)
